data_7245934
loop_
_publ_author_name
'Qian, Chun'
'Zheng, Qingshu'
'Chen, Jie'
'Tu, Bo'
'Tu, Tao'

_publ_section_title
;
 Coordination assembly enables highly selective catalytic
 hydroaminomethylation of olefins
;
_journal_issue 4
_journal_name_full 'Green Chemistry'
_journal_page_first 1368
_journal_page_last 1379
_journal_paper_doi 10.1039/D2GC04195B
_journal_volume 25
_journal_year 2023
_chemical_formula_sum 'C13.5 H17 B0.5 Cl F2 N2 Rh0.5'
_chemical_formula_weight 337.60
_space_group_crystal_system monoclinic
_space_group_IT_number 14
_space_group_name_Hall '-P 2yn'
_space_group_name_H-M_alt 'P 1 21/n 1'
_atom_sites_solution_hydrogens mixed
_audit_creation_method SHELXL-2016/6
_audit_update_record
;
2022-05-04 deposited with the CCDC.	2022-11-21 downloaded from the CCDC.
;
_cell_angle_alpha 90
_cell_angle_beta 116.871(2)
_cell_angle_gamma 90
_cell_formula_units_Z 8
_cell_length_a 13.6170(10)
_cell_length_b 17.2920(12)
_cell_length_c 13.8897(10)
_cell_measurement_reflns_used 9955
_cell_measurement_temperature 181(2)
_cell_measurement_theta_max 60.66
_cell_measurement_theta_min 3.82
_cell_volume 2917.4(4)
_computing_cell_refinement 'Bruker SAINT'
_computing_data_collection 'Bruker APEX2'
_computing_data_reduction 'Bruker SAINT'
_computing_molecular_graphics 'Bruker SHELXTL'
_computing_publication_material 'Bruker SHELXTL'
_computing_structure_refinement 'SHELXL-2016/6 (Sheldrick, 2016)'
_computing_structure_solution 'SHELXT 2014/5 (Sheldrick, 2014)'
_diffrn_ambient_temperature 181(2)
_diffrn_measured_fraction_theta_full 0.997
_diffrn_measured_fraction_theta_max 0.996
_diffrn_measurement_device_type 'Bruker APEX-II CCD'
_diffrn_measurement_method '\f and \w scans'
_diffrn_radiation_type GaK\a
_diffrn_radiation_wavelength 1.34138
_diffrn_reflns_av_R_equivalents 0.0634
_diffrn_reflns_av_unetI/netI 0.0429
_diffrn_reflns_Laue_measured_fraction_full 0.997
_diffrn_reflns_Laue_measured_fraction_max 0.996
_diffrn_reflns_limit_h_max 17
_diffrn_reflns_limit_h_min -16
_diffrn_reflns_limit_k_max 22
_diffrn_reflns_limit_k_min -22
_diffrn_reflns_limit_l_max 17
_diffrn_reflns_limit_l_min -17
_diffrn_reflns_number 34511
_diffrn_reflns_point_group_measured_fraction_full 0.997
_diffrn_reflns_point_group_measured_fraction_max 0.996
_diffrn_reflns_theta_full 53.594
_diffrn_reflns_theta_max 59.478
_diffrn_reflns_theta_min 5.346
_exptl_absorpt_coefficient_mu 4.603
_exptl_absorpt_correction_T_max 0.752
_exptl_absorpt_correction_T_min 0.435
_exptl_absorpt_correction_type multi-scan
_exptl_absorpt_process_details sadabs
_exptl_crystal_colour yellow
_exptl_crystal_density_diffrn 1.537
_exptl_crystal_description block
_exptl_crystal_F_000 1376
_exptl_crystal_size_max 0.160
_exptl_crystal_size_mid 0.120
_exptl_crystal_size_min 0.090
_refine_diff_density_max 0.957
_refine_diff_density_min -1.120
_refine_diff_density_rms 0.085
_refine_ls_extinction_method none
_refine_ls_goodness_of_fit_ref 1.035
_refine_ls_hydrogen_treatment mixed
_refine_ls_matrix_type full
_refine_ls_number_parameters 391
_refine_ls_number_reflns 6455
_refine_ls_number_restraints 37
_refine_ls_restrained_S_all 1.034
_refine_ls_R_factor_all 0.0428
_refine_ls_R_factor_gt 0.0370
_refine_ls_shift/su_max 0.001
_refine_ls_shift/su_mean 0.000
_refine_ls_structure_factor_coef Fsqd
_refine_ls_weighting_details 'w=1/[\s^2^(Fo^2^)+(0.0409P)^2^+3.3470P] where P=(Fo^2^+2Fc^2^)/3'
_refine_ls_weighting_scheme calc
_refine_ls_wR_factor_gt 0.0895
_refine_ls_wR_factor_ref 0.0941
_reflns_Friedel_coverage 0.000
_reflns_number_gt 5730
_reflns_number_total 6455
_reflns_threshold_expression 'I > 2\s(I)'
_cod_data_source_file d2gc04195b2.cif
_cod_data_source_block ga_211016b_a
_cod_depositor_comments 'Adding full bibliography for 7245933--7245935.cif.'
_cod_original_sg_symbol_H-M 'P 21/n'
_cod_original_formula_sum 'C13.50 H17 B0.50 Cl F2 N2 Rh0.50'
_cod_database_code 7245934
_shelx_shelxl_version_number 2016/6
_shelx_space_group_comment
; 
The symmetry employed for this shelxl refinement is uniquely defined 
by the following loop, which should always be used as a source of 
symmetry information in preference to the above space-group names. 
They are only intended as comments. 
;
_shelx_estimated_absorpt_t_min 0.526
_shelx_estimated_absorpt_t_max 0.682

loop_
_space_group_symop_operation_xyz
'x, y, z'
'-x+1/2, y+1/2, -z+1/2'
'-x, -y, -z'
'x-1/2, -y-1/2, z-1/2'

loop_
_atom_site_label
_atom_site_type_symbol
_atom_site_fract_x
_atom_site_fract_y
_atom_site_fract_z
_atom_site_U_iso_or_equiv
_atom_site_adp_type
_atom_site_occupancy
_atom_site_site_symmetry_order
_atom_site_calc_flag
_atom_site_refinement_flags_posn
_atom_site_refinement_flags_adp
_atom_site_refinement_flags_occupancy
_atom_site_disorder_assembly
_atom_site_disorder_group
Rh1 Rh 0.09459(2) 0.33238(2) 0.44392(2) 0.02143(7) Uani 1 1 d . . . . .
B1 B 0.2300(3) 0.4240(2) 0.0162(3) 0.0401(8) Uani 1 1 d . . . . .
F1 F 0.29295(19) 0.39982(18) 0.12033(19) 0.0781(8) Uani 1 1 d . . . . .
F2 F 0.3003(2) 0.44685(15) -0.0253(2) 0.0691(7) Uani 1 1 d . . . . .
F3 F 0.1667(2) 0.36397(18) -0.0421(3) 0.0948(10) Uani 1 1 d . . . . .
F4 F 0.1631(2) 0.48360(16) 0.0133(2) 0.0865(8) Uani 1 1 d . . . . .
N1 N 0.09028(19) 0.26427(13) 0.23937(18) 0.0288(5) Uani 1 1 d . . . . .
N2 N 0.08057(19) 0.17361(12) 0.34184(18) 0.0263(5) Uani 1 1 d . . . . .
N3 N -0.13681(18) 0.39276(13) 0.29327(17) 0.0259(4) Uani 1 1 d . . . . .
N4 N -0.14281(18) 0.30811(13) 0.40517(17) 0.0263(4) Uani 1 1 d . . . . .
C1 C 0.0845(2) 0.25156(15) 0.3332(2) 0.0259(5) Uani 1 1 d . . . . .
C2 C 0.0851(2) 0.13663(16) 0.2552(2) 0.0273(5) Uani 1 1 d . . . . .
C3 C 0.0874(2) 0.05875(17) 0.2314(3) 0.0360(6) Uani 1 1 d . . . . .
H3 H 0.084252 0.018918 0.277084 0.043 Uiso 1 1 calc R U . . .
C4 C 0.0944(3) 0.04290(19) 0.1371(3) 0.0419(7) Uani 1 1 d . . . . .
H4 H 0.096093 -0.009530 0.117436 0.050 Uiso 1 1 calc R U . . .
C5 C 0.0991(3) 0.10072(19) 0.0703(3) 0.0412(7) Uani 1 1 d . . . . .
H5 H 0.103724 0.086810 0.006296 0.049 Uiso 1 1 calc R U . . .
C6 C 0.0972(3) 0.17844(19) 0.0943(2) 0.0380(7) Uani 1 1 d . . . . .
H6 H 0.100353 0.218229 0.048642 0.046 Uiso 1 1 calc R U . . .
C7 C 0.0904(2) 0.19465(16) 0.1892(2) 0.0284(5) Uani 1 1 d . . . . .
C8 C 0.1059(3) 0.33898(17) 0.1998(3) 0.0441(8) Uani 1 1 d . . . . .
H8A H 0.114055 0.379215 0.252522 0.066 Uiso 1 1 calc R U . . .
H8B H 0.041947 0.350633 0.130947 0.066 Uiso 1 1 calc R U . . .
H8C H 0.172327 0.337323 0.189135 0.066 Uiso 1 1 calc R U . . .
C9 C 0.0751(3) 0.13222(18) 0.4301(2) 0.0402(7) Uani 1 1 d . . . . .
H9A H 0.085578 0.168620 0.488084 0.060 Uiso 1 1 calc R U . . .
H9B H 0.132971 0.092786 0.457664 0.060 Uiso 1 1 calc R U . . .
H9C H 0.002943 0.107308 0.404284 0.060 Uiso 1 1 calc R U . . .
C10 C -0.0727(2) 0.34515(15) 0.3754(2) 0.0253(5) Uani 1 1 d . . . . .
C11 C -0.2511(2) 0.33114(15) 0.3412(2) 0.0280(5) Uani 1 1 d . . . . .
C12 C -0.3502(2) 0.30892(18) 0.3390(2) 0.0354(6) Uani 1 1 d . . . . .
H12 H -0.353509 0.271517 0.387559 0.042 Uiso 1 1 calc R U . . .
C13 C -0.4442(3) 0.3448(2) 0.2615(3) 0.0415(7) Uani 1 1 d . . . . .
H13 H -0.513785 0.331470 0.257179 0.050 Uiso 1 1 calc R U . . .
C14 C -0.4399(2) 0.39924(19) 0.1903(2) 0.0393(7) Uani 1 1 d . . . . .
H14 H -0.506419 0.421953 0.138579 0.047 Uiso 1 1 calc R U . . .
C15 C -0.3411(2) 0.42147(18) 0.1924(2) 0.0336(6) Uani 1 1 d . . . . .
H15 H -0.337793 0.459055 0.144081 0.040 Uiso 1 1 calc R U . . .
C16 C -0.2469(2) 0.38547(16) 0.2696(2) 0.0275(5) Uani 1 1 d . . . . .
C17 C -0.0977(3) 0.44553(18) 0.2360(2) 0.0365(6) Uani 1 1 d . . . . .
H17A H -0.017238 0.448823 0.274451 0.055 Uiso 1 1 calc R U . . .
H17B H -0.129419 0.496948 0.232556 0.055 Uiso 1 1 calc R U . . .
H17C H -0.120258 0.426239 0.162712 0.055 Uiso 1 1 calc R U . . .
C18 C -0.1117(3) 0.25113(18) 0.4914(2) 0.0364(6) Uani 1 1 d . . . . .
H18A H -0.136861 0.199793 0.459976 0.055 Uiso 1 1 calc R U . . .
H18B H -0.145965 0.264545 0.537876 0.055 Uiso 1 1 calc R U . . .
H18C H -0.031485 0.250745 0.534224 0.055 Uiso 1 1 calc R U . . .
C19 C 0.2624(2) 0.29515(17) 0.5575(2) 0.0309(6) Uani 1 1 d D . . . .
H19 H 0.266(3) 0.2412(16) 0.545(2) 0.033(8) Uiso 1 1 d D . . . .
C20 C 0.2699(2) 0.34608(17) 0.4849(3) 0.0349(6) Uani 1 1 d D . . . .
H20 H 0.282(3) 0.321(2) 0.424(3) 0.047(10) Uiso 1 1 d D . . . .
C21 C 0.2889(5) 0.4311(3) 0.4884(6) 0.0326(14) Uani 0.683(18) 1 d . U P A 1
H21A H 0.256449 0.451307 0.413610 0.039 Uiso 0.683(18) 1 calc R U P A 1
H21B H 0.369138 0.441074 0.521738 0.039 Uiso 0.683(18) 1 calc R U P A 1
C22 C 0.2394(6) 0.4749(5) 0.5517(7) 0.0318(16) Uani 0.683(18) 1 d . U P A 1
H22A H 0.287767 0.468769 0.629965 0.038 Uiso 0.683(18) 1 calc R U P A 1
H22B H 0.235405 0.530685 0.534243 0.038 Uiso 0.683(18) 1 calc R U P A 1
C21' C 0.3154(10) 0.4274(6) 0.5409(17) 0.039(4) Uani 0.317(18) 1 d D U P A 2
H21C H 0.356540 0.420410 0.620056 0.046 Uiso 0.317(18) 1 calc R U P A 2
H21D H 0.366536 0.448858 0.514989 0.046 Uiso 0.317(18) 1 calc R U P A 2
C22' C 0.2215(13) 0.4831(11) 0.5152(16) 0.037(4) Uani 0.317(18) 1 d D U P A 2
H22C H 0.195770 0.502762 0.440753 0.044 Uiso 0.317(18) 1 calc R U P A 2
H22D H 0.248147 0.527747 0.565032 0.044 Uiso 0.317(18) 1 calc R U P A 2
C23 C 0.1251(2) 0.44541(16) 0.5251(2) 0.0295(6) Uani 1 1 d D . . . .
H23 H 0.060(2) 0.4746(18) 0.476(2) 0.037(8) Uiso 1 1 d D . . . .
C24 C 0.1091(2) 0.39214(17) 0.5902(2) 0.0312(6) Uani 1 1 d D . . . .
H24 H 0.037(2) 0.3911(18) 0.587(2) 0.033(8) Uiso 1 1 d D . . . .
C25 C 0.1968(3) 0.3518(3) 0.6870(3) 0.0572(10) Uani 1 1 d . . . . .
H25A H 0.229317 0.389756 0.746578 0.069 Uiso 1 1 calc R U . . .
H25B H 0.161162 0.311005 0.710321 0.069 Uiso 1 1 calc R U . . .
C26 C 0.2862(3) 0.3164(3) 0.6710(3) 0.0541(10) Uani 1 1 d . . . . .
H26A H 0.309740 0.268905 0.715589 0.065 Uiso 1 1 calc R U . . .
H26B H 0.349470 0.352481 0.699493 0.065 Uiso 1 1 calc R U . . .
C27 C 0.0979(3) 0.5977(2) 0.1571(3) 0.0537(9) Uani 1 1 d . . . . .
H27A H 0.026548 0.576141 0.103908 0.064 Uiso 1 1 calc R U . . .
H27B H 0.156225 0.560262 0.165497 0.064 Uiso 1 1 calc R U . . .
Cl1 Cl 0.12202(10) 0.68481(8) 0.10746(12) 0.0922(5) Uani 1 1 d . . . . .
Cl2 Cl 0.09541(12) 0.60857(10) 0.28049(10) 0.0950(5) Uani 1 1 d . . . . .

loop_
_atom_site_aniso_label
_atom_site_aniso_U_11
_atom_site_aniso_U_22
_atom_site_aniso_U_33
_atom_site_aniso_U_23
_atom_site_aniso_U_13
_atom_site_aniso_U_12
Rh1 0.02451(11) 0.01973(11) 0.02058(11) 0.00062(6) 0.01066(8) 0.00167(6)
B1 0.0323(17) 0.0421(19) 0.0393(18) -0.0009(15) 0.0103(14) 0.0026(14)
F1 0.0504(13) 0.118(2) 0.0560(13) 0.0353(14) 0.0152(11) -0.0050(13)
F2 0.0668(14) 0.0757(16) 0.0722(15) 0.0319(13) 0.0379(12) 0.0097(12)
F3 0.0522(14) 0.0837(19) 0.130(2) -0.0589(18) 0.0245(15) -0.0188(13)
F4 0.096(2) 0.0728(17) 0.0947(19) -0.0024(14) 0.0472(16) 0.0393(15)
N1 0.0389(12) 0.0259(11) 0.0249(11) 0.0030(9) 0.0175(10) 0.0061(9)
N2 0.0332(12) 0.0228(11) 0.0235(11) -0.0005(8) 0.0134(9) 0.0003(8)
N3 0.0260(11) 0.0259(11) 0.0239(10) 0.0006(8) 0.0096(9) 0.0025(8)
N4 0.0274(11) 0.0256(11) 0.0272(11) 0.0005(9) 0.0136(9) -0.0007(9)
C1 0.0283(13) 0.0248(12) 0.0246(12) 0.0019(10) 0.0119(10) 0.0024(10)
C2 0.0278(13) 0.0270(13) 0.0264(13) -0.0044(10) 0.0116(10) 0.0018(10)
C3 0.0385(15) 0.0281(14) 0.0415(16) -0.0066(12) 0.0182(13) -0.0009(12)
C4 0.0423(17) 0.0363(16) 0.0502(18) -0.0154(14) 0.0235(15) -0.0010(13)
C5 0.0418(17) 0.0479(18) 0.0364(16) -0.0145(14) 0.0199(14) 0.0037(14)
C6 0.0417(17) 0.0457(18) 0.0305(15) -0.0002(12) 0.0199(13) 0.0073(13)
C7 0.0290(13) 0.0292(13) 0.0261(13) -0.0022(10) 0.0117(11) 0.0041(10)
C8 0.077(2) 0.0290(15) 0.0400(17) 0.0057(12) 0.0390(18) 0.0032(15)
C9 0.063(2) 0.0292(15) 0.0347(15) 0.0049(12) 0.0277(15) -0.0006(14)
C10 0.0276(13) 0.0239(12) 0.0232(12) -0.0029(9) 0.0104(10) -0.0001(10)
C11 0.0292(13) 0.0273(13) 0.0271(13) -0.0066(10) 0.0125(11) 0.0002(10)
C12 0.0334(15) 0.0384(15) 0.0390(16) -0.0107(13) 0.0203(13) -0.0036(12)
C13 0.0284(15) 0.0511(19) 0.0452(18) -0.0176(15) 0.0167(13) -0.0024(13)
C14 0.0305(14) 0.0463(18) 0.0325(15) -0.0128(13) 0.0066(12) 0.0079(13)
C15 0.0318(14) 0.0373(15) 0.0264(13) -0.0080(11) 0.0084(11) 0.0076(12)
C16 0.0274(13) 0.0285(13) 0.0245(12) -0.0084(10) 0.0099(10) 0.0004(10)
C17 0.0398(16) 0.0372(16) 0.0327(15) 0.0097(12) 0.0166(12) 0.0032(12)
C18 0.0390(15) 0.0360(15) 0.0371(15) 0.0105(12) 0.0197(13) 0.0005(12)
C19 0.0233(12) 0.0306(15) 0.0337(14) 0.0022(11) 0.0085(11) 0.0060(11)
C20 0.0264(14) 0.0323(15) 0.0518(18) 0.0018(13) 0.0229(13) 0.0033(11)
C21 0.026(3) 0.040(3) 0.031(3) 0.003(2) 0.011(2) -0.006(2)
C22 0.033(3) 0.028(3) 0.030(4) -0.007(3) 0.011(3) -0.006(2)
C21' 0.025(6) 0.032(5) 0.053(9) 0.018(6) 0.014(6) -0.001(4)
C22' 0.036(6) 0.034(7) 0.034(9) -0.011(7) 0.011(6) -0.008(5)
C23 0.0325(14) 0.0245(13) 0.0303(13) -0.0076(10) 0.0131(11) 0.0013(11)
C24 0.0355(15) 0.0355(15) 0.0244(13) -0.0035(11) 0.0152(11) 0.0065(12)
C25 0.070(2) 0.075(3) 0.0223(15) 0.0110(15) 0.0166(16) 0.030(2)
C26 0.0461(19) 0.078(3) 0.0262(15) 0.0072(16) 0.0060(14) 0.0252(18)
C27 0.048(2) 0.056(2) 0.063(2) 0.0053(18) 0.0304(18) -0.0049(17)
Cl1 0.0569(6) 0.0913(9) 0.1041(9) 0.0480(7) 0.0150(6) -0.0175(6)
Cl2 0.0890(9) 0.1389(13) 0.0693(7) -0.0234(8) 0.0466(7) -0.0444(8)

loop_
_atom_type_symbol
_atom_type_description
_atom_type_scat_dispersion_real
_atom_type_scat_dispersion_imag
_atom_type_scat_source
C C 0.0137 0.0067 'International Tables Vol C Tables 4.2.6.8 and 6.1.1.4'
H H 0.0000 0.0000 'International Tables Vol C Tables 4.2.6.8 and 6.1.1.4'
N N 0.0241 0.0134 'International Tables Vol C Tables 4.2.6.8 and 6.1.1.4'
Rh Rh -0.0161 2.8414 'International Tables Vol C Tables 4.2.6.8 and 6.1.1.4'
Cl Cl 0.3281 0.5435 'International Tables Vol C Tables 4.2.6.8 and 6.1.1.4'
F F 0.0583 0.0400 'International Tables Vol C Tables 4.2.6.8 and 6.1.1.4'
B B 0.0070 0.0029 'International Tables Vol C Tables 4.2.6.8 and 6.1.1.4'

loop_
_geom_angle_atom_site_label_1
_geom_angle_atom_site_label_2
_geom_angle_atom_site_label_3
_geom_angle
_geom_angle_site_symmetry_1
_geom_angle_site_symmetry_3
_geom_angle_publ_flag
C1 Rh1 C10 92.42(10) . . ?
C1 Rh1 C23 158.36(11) . . ?
C10 Rh1 C23 93.15(10) . . ?
C1 Rh1 C20 87.94(11) . . ?
C10 Rh1 C20 163.28(11) . . ?
C23 Rh1 C20 80.84(11) . . ?
C1 Rh1 C19 91.94(10) . . ?
C10 Rh1 C19 160.07(11) . . ?
C23 Rh1 C19 89.90(11) . . ?
C20 Rh1 C19 36.39(11) . . ?
C1 Rh1 C24 164.56(11) . . ?
C10 Rh1 C24 89.71(10) . . ?
C23 Rh1 C24 36.36(11) . . ?
C20 Rh1 C24 94.38(12) . . ?
C19 Rh1 C24 81.13(11) . . ?
F3 B1 F4 108.9(3) . . ?
F3 B1 F1 108.7(3) . . ?
F4 B1 F1 110.6(3) . . ?
F3 B1 F2 110.1(3) . . ?
F4 B1 F2 110.6(3) . . ?
F1 B1 F2 107.9(3) . . ?
C1 N1 C7 110.7(2) . . ?
C1 N1 C8 126.0(2) . . ?
C7 N1 C8 123.0(2) . . ?
C1 N2 C2 111.2(2) . . ?
C1 N2 C9 125.7(2) . . ?
C2 N2 C9 123.0(2) . . ?
C10 N3 C16 111.1(2) . . ?
C10 N3 C17 125.7(2) . . ?
C16 N3 C17 123.3(2) . . ?
C10 N4 C11 111.0(2) . . ?
C10 N4 C18 125.8(2) . . ?
C11 N4 C18 123.2(2) . . ?
N2 C1 N1 105.5(2) . . ?
N2 C1 Rh1 127.39(19) . . ?
N1 C1 Rh1 126.87(19) . . ?
C7 C2 N2 106.0(2) . . ?
C7 C2 C3 122.2(3) . . ?
N2 C2 C3 131.8(3) . . ?
C4 C3 C2 115.8(3) . . ?
C4 C3 H3 122.1 . . ?
C2 C3 H3 122.1 . . ?
C3 C4 C5 122.4(3) . . ?
C3 C4 H4 118.8 . . ?
C5 C4 H4 118.8 . . ?
C4 C5 C6 121.8(3) . . ?
C4 C5 H5 119.1 . . ?
C6 C5 H5 119.1 . . ?
C5 C6 C7 116.1(3) . . ?
C5 C6 H6 122.0 . . ?
C7 C6 H6 122.0 . . ?
C2 C7 N1 106.5(2) . . ?
C2 C7 C6 121.8(3) . . ?
N1 C7 C6 131.6(3) . . ?
N1 C8 H8A 109.5 . . ?
N1 C8 H8B 109.5 . . ?
H8A C8 H8B 109.5 . . ?
N1 C8 H8C 109.5 . . ?
H8A C8 H8C 109.5 . . ?
H8B C8 H8C 109.5 . . ?
N2 C9 H9A 109.5 . . ?
N2 C9 H9B 109.5 . . ?
H9A C9 H9B 109.5 . . ?
N2 C9 H9C 109.5 . . ?
H9A C9 H9C 109.5 . . ?
H9B C9 H9C 109.5 . . ?
N3 C10 N4 105.5(2) . . ?
N3 C10 Rh1 127.9(2) . . ?
N4 C10 Rh1 126.53(19) . . ?
C16 C11 C12 121.7(3) . . ?
C16 C11 N4 106.0(2) . . ?
C12 C11 N4 132.2(3) . . ?
C11 C12 C13 116.0(3) . . ?
C11 C12 H12 122.0 . . ?
C13 C12 H12 122.0 . . ?
C14 C13 C12 122.3(3) . . ?
C14 C13 H13 118.9 . . ?
C12 C13 H13 118.9 . . ?
C13 C14 C15 121.8(3) . . ?
C13 C14 H14 119.1 . . ?
C15 C14 H14 119.1 . . ?
C14 C15 C16 116.1(3) . . ?
C14 C15 H15 122.0 . . ?
C16 C15 H15 122.0 . . ?
C11 C16 N3 106.4(2) . . ?
C11 C16 C15 122.2(3) . . ?
N3 C16 C15 131.4(3) . . ?
N3 C17 H17A 109.5 . . ?
N3 C17 H17B 109.5 . . ?
H17A C17 H17B 109.5 . . ?
N3 C17 H17C 109.5 . . ?
H17A C17 H17C 109.5 . . ?
H17B C17 H17C 109.5 . . ?
N4 C18 H18A 109.5 . . ?
N4 C18 H18B 109.5 . . ?
H18A C18 H18B 109.5 . . ?
N4 C18 H18C 109.5 . . ?
H18A C18 H18C 109.5 . . ?
H18B C18 H18C 109.5 . . ?
C20 C19 C26 124.0(3) . . ?
C20 C19 Rh1 71.68(16) . . ?
C26 C19 Rh1 109.9(2) . . ?
C20 C19 H19 117.8(19) . . ?
C26 C19 H19 115.0(19) . . ?
Rh1 C19 H19 106.3(19) . . ?
C19 C20 C21 132.6(4) . . ?
C19 C20 C21' 110.4(7) . . ?
C19 C20 Rh1 71.93(16) . . ?
C21 C20 Rh1 105.4(3) . . ?
C21' C20 Rh1 111.0(4) . . ?
C19 C20 H20 115(2) . . ?
C21 C20 H20 110(2) . . ?
C21' C20 H20 127(2) . . ?
Rh1 C20 H20 107(2) . . ?
C20 C21 C22 113.1(5) . . ?
C20 C21 H21A 109.0 . . ?
C22 C21 H21A 109.0 . . ?
C20 C21 H21B 109.0 . . ?
C22 C21 H21B 109.0 . . ?
H21A C21 H21B 107.8 . . ?
C23 C22 C21 111.4(6) . . ?
C23 C22 H22A 109.3 . . ?
C21 C22 H22A 109.3 . . ?
C23 C22 H22B 109.3 . . ?
C21 C22 H22B 109.3 . . ?
H22A C22 H22B 108.0 . . ?
C22' C21' C20 110.4(12) . . ?
C22' C21' H21C 109.6 . . ?
C20 C21' H21C 109.6 . . ?
C22' C21' H21D 109.6 . . ?
C20 C21' H21D 109.6 . . ?
H21C C21' H21D 108.1 . . ?
C21' C22' C23 112.2(13) . . ?
C21' C22' H22C 109.2 . . ?
C23 C22' H22C 109.2 . . ?
C21' C22' H22D 109.2 . . ?
C23 C22' H22D 109.2 . . ?
H22C C22' H22D 107.9 . . ?
C24 C23 C22 121.0(4) . . ?
C24 C23 C22' 138.0(7) . . ?
C24 C23 Rh1 72.11(16) . . ?
C22 C23 Rh1 111.0(4) . . ?
C22' C23 Rh1 107.7(8) . . ?
C24 C23 H23 116(2) . . ?
C22 C23 H23 120(2) . . ?
C22' C23 H23 105(2) . . ?
Rh1 C23 H23 101.7(19) . . ?
C23 C24 C25 126.8(3) . . ?
C23 C24 Rh1 71.52(15) . . ?
C25 C24 Rh1 108.0(2) . . ?
C23 C24 H24 116.4(19) . . ?
C25 C24 H24 114.3(19) . . ?
Rh1 C24 H24 106.6(19) . . ?
C26 C25 C24 115.9(3) . . ?
C26 C25 H25A 108.3 . . ?
C24 C25 H25A 108.3 . . ?
C26 C25 H25B 108.3 . . ?
C24 C25 H25B 108.3 . . ?
H25A C25 H25B 107.4 . . ?
C25 C26 C19 117.4(3) . . ?
C25 C26 H26A 108.0 . . ?
C19 C26 H26A 108.0 . . ?
C25 C26 H26B 108.0 . . ?
C19 C26 H26B 108.0 . . ?
H26A C26 H26B 107.2 . . ?
Cl2 C27 Cl1 112.7(2) . . ?
Cl2 C27 H27A 109.0 . . ?
Cl1 C27 H27A 109.0 . . ?
Cl2 C27 H27B 109.0 . . ?
Cl1 C27 H27B 109.0 . . ?
H27A C27 H27B 107.8 . . ?

loop_
_geom_bond_atom_site_label_1
_geom_bond_atom_site_label_2
_geom_bond_distance
_geom_bond_site_symmetry_2
_geom_bond_publ_flag
Rh1 C1 2.036(3) . ?
Rh1 C10 2.045(3) . ?
Rh1 C23 2.200(3) . ?
Rh1 C20 2.203(3) . ?
Rh1 C19 2.206(3) . ?
Rh1 C24 2.208(3) . ?
B1 F3 1.358(4) . ?
B1 F4 1.365(4) . ?
B1 F1 1.371(4) . ?
B1 F2 1.379(4) . ?
N1 C1 1.359(3) . ?
N1 C7 1.391(3) . ?
N1 C8 1.457(4) . ?
N2 C1 1.356(3) . ?
N2 C2 1.389(3) . ?
N2 C9 1.451(3) . ?
N3 C10 1.357(3) . ?
N3 C16 1.388(3) . ?
N3 C17 1.459(4) . ?
N4 C10 1.360(3) . ?
N4 C11 1.393(3) . ?
N4 C18 1.458(3) . ?
C2 C7 1.382(4) . ?
C2 C3 1.390(4) . ?
C3 C4 1.384(4) . ?
C3 H3 0.9500 . ?
C4 C5 1.385(5) . ?
C4 H4 0.9500 . ?
C5 C6 1.388(4) . ?
C5 H5 0.9500 . ?
C6 C7 1.391(4) . ?
C6 H6 0.9500 . ?
C8 H8A 0.9800 . ?
C8 H8B 0.9800 . ?
C8 H8C 0.9800 . ?
C9 H9A 0.9800 . ?
C9 H9B 0.9800 . ?
C9 H9C 0.9800 . ?
C11 C16 1.387(4) . ?
C11 C12 1.390(4) . ?
C12 C13 1.392(5) . ?
C12 H12 0.9500 . ?
C13 C14 1.386(5) . ?
C13 H13 0.9500 . ?
C14 C15 1.387(4) . ?
C14 H14 0.9500 . ?
C15 C16 1.392(4) . ?
C15 H15 0.9500 . ?
C17 H17A 0.9800 . ?
C17 H17B 0.9800 . ?
C17 H17C 0.9800 . ?
C18 H18A 0.9800 . ?
C18 H18B 0.9800 . ?
C18 H18C 0.9800 . ?
C19 C20 1.377(4) . ?
C19 C26 1.506(4) . ?
C19 H19 0.95(3) . ?
C20 C21 1.490(6) . ?
C20 C21' 1.591(13) . ?
C20 H20 1.02(3) . ?
C21 C22 1.529(10) . ?
C21 H21A 0.9900 . ?
C21 H21B 0.9900 . ?
C22 C23 1.517(8) . ?
C22 H22A 0.9900 . ?
C22 H22B 0.9900 . ?
C21' C22' 1.509(16) . ?
C21' H21C 0.9900 . ?
C21' H21D 0.9900 . ?
C22' C23 1.527(16) . ?
C22' H22C 0.9900 . ?
C22' H22D 0.9900 . ?
C23 C24 1.375(4) . ?
C23 H23 0.98(3) . ?
C24 C25 1.506(4) . ?
C24 H24 0.97(3) . ?
C25 C26 1.467(5) . ?
C25 H25A 0.9900 . ?
C25 H25B 0.9900 . ?
C26 H26A 0.9900 . ?
C26 H26B 0.9900 . ?
C27 Cl2 1.740(4) . ?
C27 Cl1 1.748(4) . ?
C27 H27A 0.9900 . ?
C27 H27B 0.9900 . ?

loop_
_geom_torsion_atom_site_label_1
_geom_torsion_atom_site_label_2
_geom_torsion_atom_site_label_3
_geom_torsion_atom_site_label_4
_geom_torsion
_geom_torsion_site_symmetry_1
_geom_torsion_site_symmetry_2
_geom_torsion_site_symmetry_3
_geom_torsion_site_symmetry_4
_geom_torsion_publ_flag
C2 N2 C1 N1 0.7(3) . . . . ?
C9 N2 C1 N1 179.3(3) . . . . ?
C2 N2 C1 Rh1 -174.00(18) . . . . ?
C9 N2 C1 Rh1 4.6(4) . . . . ?
C7 N1 C1 N2 -0.2(3) . . . . ?
C8 N1 C1 N2 -174.2(3) . . . . ?
C7 N1 C1 Rh1 174.53(19) . . . . ?
C8 N1 C1 Rh1 0.6(4) . . . . ?
C1 N2 C2 C7 -0.9(3) . . . . ?
C9 N2 C2 C7 -179.6(3) . . . . ?
C1 N2 C2 C3 177.4(3) . . . . ?
C9 N2 C2 C3 -1.2(5) . . . . ?
C7 C2 C3 C4 -0.5(4) . . . . ?
N2 C2 C3 C4 -178.6(3) . . . . ?
C2 C3 C4 C5 0.1(5) . . . . ?
C3 C4 C5 C6 0.1(5) . . . . ?
C4 C5 C6 C7 0.0(5) . . . . ?
N2 C2 C7 N1 0.8(3) . . . . ?
C3 C2 C7 N1 -177.8(3) . . . . ?
N2 C2 C7 C6 179.2(3) . . . . ?
C3 C2 C7 C6 0.7(4) . . . . ?
C1 N1 C7 C2 -0.3(3) . . . . ?
C8 N1 C7 C2 173.8(3) . . . . ?
C1 N1 C7 C6 -178.6(3) . . . . ?
C8 N1 C7 C6 -4.5(5) . . . . ?
C5 C6 C7 C2 -0.4(4) . . . . ?
C5 C6 C7 N1 177.6(3) . . . . ?
C16 N3 C10 N4 -0.9(3) . . . . ?
C17 N3 C10 N4 178.9(2) . . . . ?
C16 N3 C10 Rh1 -179.63(18) . . . . ?
C17 N3 C10 Rh1 0.1(4) . . . . ?
C11 N4 C10 N3 0.9(3) . . . . ?
C18 N4 C10 N3 -179.6(2) . . . . ?
C11 N4 C10 Rh1 179.72(18) . . . . ?
C18 N4 C10 Rh1 -0.8(4) . . . . ?
C10 N4 C11 C16 -0.6(3) . . . . ?
C18 N4 C11 C16 179.9(2) . . . . ?
C10 N4 C11 C12 178.5(3) . . . . ?
C18 N4 C11 C12 -1.0(4) . . . . ?
C16 C11 C12 C13 -0.4(4) . . . . ?
N4 C11 C12 C13 -179.4(3) . . . . ?
C11 C12 C13 C14 0.2(4) . . . . ?
C12 C13 C14 C15 -0.2(5) . . . . ?
C13 C14 C15 C16 0.5(4) . . . . ?
C12 C11 C16 N3 -179.2(2) . . . . ?
N4 C11 C16 N3 0.1(3) . . . . ?
C12 C11 C16 C15 0.7(4) . . . . ?
N4 C11 C16 C15 179.9(2) . . . . ?
C10 N3 C16 C11 0.5(3) . . . . ?
C17 N3 C16 C11 -179.3(2) . . . . ?
C10 N3 C16 C15 -179.3(3) . . . . ?
C17 N3 C16 C15 0.9(4) . . . . ?
C14 C15 C16 C11 -0.7(4) . . . . ?
C14 C15 C16 N3 179.1(3) . . . . ?
C26 C19 C20 C21 -7.5(6) . . . . ?
Rh1 C19 C20 C21 94.6(4) . . . . ?
C26 C19 C20 C21' 4.2(6) . . . . ?
Rh1 C19 C20 C21' 106.3(5) . . . . ?
C26 C19 C20 Rh1 -102.1(3) . . . . ?
C19 C20 C21 C22 -33.0(9) . . . . ?
Rh1 C20 C21 C22 46.4(8) . . . . ?
C20 C21 C22 C23 -43.0(10) . . . . ?
C19 C20 C21' C22' -98.2(16) . . . . ?
Rh1 C20 C21' C22' -20.4(18) . . . . ?
C20 C21' C22' C23 44(2) . . . . ?
C21 C22 C23 C24 97.3(7) . . . . ?
C21 C22 C23 Rh1 16.1(9) . . . . ?
C21' C22' C23 C24 37(2) . . . . ?
C21' C22' C23 Rh1 -45.7(19) . . . . ?
C22 C23 C24 C25 -5.1(6) . . . . ?
C22' C23 C24 C25 2.3(13) . . . . ?
Rh1 C23 C24 C25 99.1(3) . . . . ?
C22 C23 C24 Rh1 -104.2(4) . . . . ?
C22' C23 C24 Rh1 -96.8(12) . . . . ?
C23 C24 C25 C26 -49.3(5) . . . . ?
Rh1 C24 C25 C26 30.8(5) . . . . ?
C24 C25 C26 C19 -23.8(6) . . . . ?
C20 C19 C26 C25 84.4(5) . . . . ?
Rh1 C19 C26 C25 3.5(5) . . . . ?
